data_7058141
loop_
_publ_author_name
'Yang, Jiali'
'Zhang, Fuli'
'Dong, Xiaobin'
'Yu, Bo'
'Zhang, Mengyang'
'Wei, Donghui'
'Li, Zhongyi'
'Wei, Bin'
'Zhang, Chi'
'Li, Suzhi'
'Cao, Guangxiu'
'Zhai, Bin'

_publ_section_title
;
 Synthesis, photophysical and electroluminescent properties of
 iridium(iii) complexes with 2-aryl-thiazole and oxadiazol-substituted
 amide derivative ligands
;
_journal_issue 10
_journal_name_full 'New Journal of Chemistry'
_journal_page_first 4272
_journal_paper_doi 10.1039/C8NJ05370G
_journal_volume 43
_journal_year 2019
_chemical_formula_moiety 'C54 H35 Ir N5 O2 P S2'
_chemical_formula_sum 'C54 H35 Ir N5 O2 P S2'
_chemical_formula_weight 1073.16
_space_group_crystal_system monoclinic
_space_group_IT_number 14
_space_group_name_Hall '-P 2yn'
_space_group_name_H-M_alt 'P 1 21/n 1'
_symmetry_space_group_name_Hall '-P 2yn'
_symmetry_space_group_name_H-M 'P 1 21/n 1'
_atom_sites_solution_hydrogens geom
_atom_sites_solution_primary direct
_audit_creation_date 2019-01-08
_audit_creation_method
;
Olex2 1.2
(compiled 2018.05.29 svn.r3508 for OlexSys, GUI svn.r5506)
;
_audit_update_record
;
2019-01-16 deposited with the CCDC.
2019-02-04 downloaded from the CCDC.
;
_cell_angle_alpha 90
_cell_angle_beta 90.71(3)
_cell_angle_gamma 90
_cell_formula_units_Z 4
_cell_length_a 13.717(3)
_cell_length_b 16.311(3)
_cell_length_c 22.752(5)
_cell_measurement_reflns_used 17432
_cell_measurement_temperature 153(2)
_cell_measurement_theta_max 27.4855
_cell_measurement_theta_min 1.2484
_cell_volume 5090.1(18)
_computing_cell_refinement 'CrystalClear (Rigaku Inc., 2008)'
_computing_data_collection 'CrystalClear (Rigaku Inc., 2008)'
_computing_data_reduction 'CrystalClear (Rigaku Inc., 2008)'
_computing_molecular_graphics 'Olex2 (Dolomanov et al., 2009)'
_computing_publication_material 'Olex2 (Dolomanov et al., 2009)'
_computing_structure_refinement 'ShelXL (Sheldrick, 2015)'
_computing_structure_solution 'ShelXS (Sheldrick, 2008)'
_diffrn_ambient_temperature 153.15
_diffrn_measured_fraction_theta_full 0.993
_diffrn_measured_fraction_theta_max 0.987
_diffrn_measurement_device_type 'multiwire proportional'
_diffrn_measurement_method 'phi and omega scans'
_diffrn_radiation_monochromator graphite
_diffrn_radiation_type MoK\a
_diffrn_radiation_wavelength 0.71073
_diffrn_reflns_av_R_equivalents 0.0462
_diffrn_reflns_av_unetI/netI 0.0467
_diffrn_reflns_Laue_measured_fraction_full 0.993
_diffrn_reflns_Laue_measured_fraction_max 0.987
_diffrn_reflns_limit_h_max 17
_diffrn_reflns_limit_h_min -17
_diffrn_reflns_limit_k_max 21
_diffrn_reflns_limit_k_min -21
_diffrn_reflns_limit_l_max 29
_diffrn_reflns_limit_l_min -29
_diffrn_reflns_number 36886
_diffrn_reflns_point_group_measured_fraction_full 0.993
_diffrn_reflns_point_group_measured_fraction_max 0.987
_diffrn_reflns_theta_full 25.242
_diffrn_reflns_theta_max 27.546
_diffrn_reflns_theta_min 1.940
_exptl_absorpt_coefficient_mu 2.780
_exptl_absorpt_correction_T_max 1.0000
_exptl_absorpt_correction_T_min 0.7152
_exptl_absorpt_correction_type multi-scan
_exptl_absorpt_process_details 'CrystalClear (Rigaku Inc., 2008)'
_exptl_crystal_colour yellow
_exptl_crystal_density_diffrn 1.400
_exptl_crystal_description block
_exptl_crystal_F_000 2136
_exptl_crystal_size_max 0.23
_exptl_crystal_size_mid 0.21
_exptl_crystal_size_min 0.15
_platon_squeeze_details
;
TITL bww19004 in P2(1)/n
CELL   13.7170   16.3110   22.7520     90.00     90.71     90.00
SPGR P21/n
# Solvent Accessible Volume =      1043
# Electrons Found in S.A.V. =       323
# Note: Atoms in Void are Labelled as Cxxx and Qxxx for all Others
C101 0.654 0.641 0.057 !      11.37 eA-3
C102 0.641 0.204 0.442 !      10.85 eA-3
C103 0.726 0.846 0.173 !       6.87 eA-3
C104 0.711 0.310 0.282 !       5.73 eA-3
C105 0.738 0.313 0.230 !       5.66 eA-3
C106 0.621 0.266 0.293 !       4.63 eA-3
C107 0.329 0.735 0.769 !       3.21 eA-3
C108 0.725 0.110 0.436 !       2.87 eA-3
C109 0.761 0.077 0.458 !       2.50 eA-3
C110 0.752 0.658 0.048 !       2.12 eA-3
C111 0.303 0.299 0.963 !       1.95 eA-3
Q112 0.185 0.734 0.157 !       1.81 eA-3
Q113 0.296 0.813 0.151 !       1.63 eA-3
C114 0.703 0.060 0.497 !       1.40 eA-3
Q115 0.181 0.266 0.336 !       1.37 eA-3
Q116 0.275 0.750 0.102 !       1.23 eA-3
Q117 0.115 0.779 0.141 !       1.22 eA-3
Q118 0.316 0.309 0.304 !       1.12 eA-3
C119 0.748 0.731 0.046 !       1.05 eA-3
C120 0.719 0.282 0.428 !       1.03 eA-3
Q121 0.157 0.845 0.145 !       0.99 eA-3
Q122 0.812 0.237 0.787 !       0.96 eA-3
Q123 0.280 0.343 0.351 !       0.92 eA-3
Q124 0.291 0.702 0.153 !       0.90 eA-3
Q125 0.264 0.203 0.392 !       0.90 eA-3
Q126 0.187 0.749 0.097 !       0.88 eA-3
C127 0.230 0.221 0.839 !       0.87 eA-3
Q128 0.124 0.235 0.327 !       0.86 eA-3
Q129 0.979 0.248 0.928 !       0.81 eA-3
Q130 0.794 0.097 0.857 !       0.80 eA-3
Q131 0.077 0.762 0.749 !       0.80 eA-3
Q132 0.653 0.299 0.447 !       0.80 eA-3
Q133 0.415 0.843 0.160 !       0.79 eA-3
Q134 0.549 0.248 0.243 !       0.79 eA-3
Q135 0.895 0.683 0.101 !       0.79 eA-3
Q136 0.719 0.813 0.658 !       0.78 eA-3
Q137 0.316 0.213 0.304 !       0.77 eA-3
Q138 0.326 0.184 0.546 !       0.76 eA-3
Q139 0.355 0.249 0.018 !       0.74 eA-3
Q140 0.315 0.844 0.204 !       0.74 eA-3
Q141 0.146 0.706 0.140 !       0.74 eA-3
Q142 0.296 0.220 0.258 !       0.72 eA-3
Q143 0.423 0.843 0.567 !       0.72 eA-3
Q144 0.447 0.721 0.693 !       0.72 eA-3
Q145 0.256 0.263 0.329 !       0.71 eA-3
C146 0.797 0.346 0.388 !       0.71 eA-3
Q147 0.920 0.394 0.764 !       0.71 eA-3
Q148 0.543 0.746 0.050 !       0.71 eA-3
Q149 0.953 0.612 0.648 !       0.70 eA-3
Q150 0.367 0.750 0.124 !       0.68 eA-3
Q151 0.437 0.313 0.359 !       0.68 eA-3
C152 0.224 0.186 0.891 !       0.67 eA-3
Q153 0.941 0.715 0.027 !       0.67 eA-3
C154 0.719 0.254 0.380 !       0.67 eA-3
Q155 0.671 0.955 0.102 !       0.67 eA-3
Q156 0.368 0.363 0.400 !       0.65 eA-3
Q157 0.973 0.058 0.820 !       0.65 eA-3
Q158 0.749 0.211 0.795 !       0.65 eA-3
Q159 0.514 0.815 0.631 !       0.64 eA-3
Q160 0.769 0.467 0.832 !       0.63 eA-3
Q161 0.866 0.689 0.670 !       0.63 eA-3
Q162 0.948 0.251 0.850 !       0.63 eA-3
Q163 0.464 0.924 0.380 !       0.63 eA-3
Q164 0.198 0.311 0.113 !       0.63 eA-3
Q165 0.552 0.313 0.783 !       0.63 eA-3
Q166 0.249 0.730 0.204 !       0.63 eA-3
C167 0.664 0.233 0.364 !       0.63 eA-3
Q168 0.074 0.829 0.169 !       0.62 eA-3
Q169 0.390 0.873 0.614 !       0.62 eA-3
Q170 0.483 0.093 0.248 !       0.62 eA-3
Q171 0.893 0.175 0.915 !       0.62 eA-3
Q172 0.375 0.157 0.325 !       0.62 eA-3
Q173 0.794 0.252 0.719 !       0.62 eA-3
Q174 0.218 0.685 0.127 !       0.61 eA-3
Q175 0.061 0.437 0.560 !       0.61 eA-3
Q176 0.407 0.187 0.258 !       0.61 eA-3
Q177 0.076 0.890 0.531 !       0.61 eA-3
Q178 0.156 0.436 0.200 !       0.60 eA-3
Q179 0.302 0.293 0.247 !       0.60 eA-3
Q180 0.889 0.281 0.047 !       0.60 eA-3
Q181 0.033 0.701 0.095 !       0.60 eA-3
Q182 0.964 0.106 0.274 !       0.60 eA-3
Q183 0.456 0.845 0.536 !       0.60 eA-3
Q184 0.693 0.394 0.288 !       0.60 eA-3
Q185 0.691 0.736 0.618 !       0.60 eA-3
Q186 0.464 0.387 0.773 !       0.60 eA-3
Q187 0.946 0.437 0.732 !       0.59 eA-3
Q188 0.120 0.254 0.975 !       0.59 eA-3
Q189 0.920 0.516 0.592 !       0.59 eA-3
Q190 0.714 0.313-0.005 !       0.59 eA-3
Q191 0.690 0.889 0.232 !       0.59 eA-3
Q192 0.992 0.780 0.811 !       0.59 eA-3
Q193 0.408 0.983 0.579 !       0.59 eA-3
Q194 0.097 0.298 0.261 !       0.59 eA-3
Q195 0.187 0.530 0.313 !       0.58 eA-3
Q196 0.315 0.094 0.903 !       0.58 eA-3
Q197 0.968 0.159 0.494 !       0.58 eA-3
Q198 0.546 0.436 0.420 !       0.58 eA-3
Q199 0.641 0.311 0.495 !       0.58 eA-3
;
_refine_diff_density_max 1.257
_refine_diff_density_min -2.106
_refine_diff_density_rms 0.112
_refine_ls_extinction_method none
_refine_ls_goodness_of_fit_ref 1.094
_refine_ls_hydrogen_treatment constr
_refine_ls_matrix_type full
_refine_ls_number_parameters 586
_refine_ls_number_reflns 11614
_refine_ls_number_restraints 0
_refine_ls_restrained_S_all 1.094
_refine_ls_R_factor_all 0.0479
_refine_ls_R_factor_gt 0.0438
_refine_ls_shift/su_max 0.001
_refine_ls_shift/su_mean 0.000
_refine_ls_structure_factor_coef Fsqd
_refine_ls_weighting_details 'w=1/[\s^2^(Fo^2^)+(0.0338P)^2^+11.6896P] where P=(Fo^2^+2Fc^2^)/3'
_refine_ls_weighting_scheme calc
_refine_ls_wR_factor_gt 0.0957
_refine_ls_wR_factor_ref 0.0980
_reflns_Friedel_coverage 0.000
_reflns_number_gt 10816
_reflns_number_total 11614
_reflns_threshold_expression 'I > 2\s(I)'
_cod_data_source_file c8nj05370g2.cif
_cod_data_source_block bww19004_sqd
_cod_depositor_comments 'Adding full bibliography for 7058140--7058141.cif.'
_cod_original_cell_volume 5090.0(18)
_cod_database_code 7058141
_shelx_shelxl_version_number 2018/3
_shelx_space_group_comment
;
The symmetry employed for this shelxl refinement is uniquely defined
by the following loop, which should always be used as a source of
symmetry information in preference to the above space-group names.
They are only intended as comments.
;
_shelx_estimated_absorpt_t_max 0.680
_shelx_estimated_absorpt_t_min 0.567
_olex2_refinement_description
;
1. Fixed Uiso
 At 1.2 times of:
  All C(H) groups
2.a Aromatic/amide H refined with riding coordinates:
 C2(H2), C3(H3), C4(H4), C5(H5), C10(H10), C12(H12), C13(H13), C14(H14),
 C15(H15), C17(H17), C19(H19), C20(H20), C21(H21), C22(H22), C27(H27), C29(H29),
  C30(H30), C31(H31), C32(H32), C34(H34), C38(H38), C39(H39), C40(H40),
 C41(H41), C42(H42), C44(H44), C45(H45), C46(H46), C47(H47), C48(H48), C50(H50),
  C51(H51), C52(H52), C53(H53), C54(H54)
;
_platon_squeeze_void_probe_radius 1.20
_olex2_submission_special_instructions 'No special instructions were received'

loop_
_space_group_symop_operation_xyz
'x, y, z'
'-x+1/2, y+1/2, -z+1/2'
'-x, -y, -z'
'x-1/2, -y-1/2, z-1/2'

loop_
_atom_site_label
_atom_site_type_symbol
_atom_site_fract_x
_atom_site_fract_y
_atom_site_fract_z
_atom_site_U_iso_or_equiv
_atom_site_adp_type
_atom_site_occupancy
_atom_site_site_symmetry_order
_atom_site_calc_flag
_atom_site_refinement_flags_posn
Ir1 Ir 0.28334(2) 0.26635(2) 0.35054(2) 0.02176(6) Uani 1 1 d .
S1 S 0.32700(8) 0.25818(7) 0.54658(4) 0.0285(2) Uani 1 1 d .
S2 S 0.40464(10) 0.23590(8) 0.16945(5) 0.0365(3) Uani 1 1 d .
P6 P 0.08465(8) 0.20795(7) 0.28141(5) 0.0267(2) Uani 1 1 d .
O1 O 0.0244(2) 0.41312(18) 0.35128(13) 0.0304(7) Uani 1 1 d .
O2 O 0.1703(2) 0.17885(17) 0.31856(12) 0.0261(6) Uani 1 1 d .
N1 N 0.2694(3) 0.2431(2) 0.43910(14) 0.0242(7) Uani 1 1 d .
N2 N 0.3212(2) 0.2842(2) 0.26405(14) 0.0221(7) Uani 1 1 d .
N3 N 0.1693(3) 0.4206(2) 0.39544(15) 0.0275(8) Uani 1 1 d .
N4 N 0.1667(2) 0.3526(2) 0.35788(14) 0.0237(7) Uani 1 1 d .
N5 N 0.0399(3) 0.2969(2) 0.29441(17) 0.0340(8) Uani 1 1 d .
C1 C 0.2289(3) 0.1939(3) 0.53182(18) 0.0288(9) Uani 1 1 d .
C2 C 0.1744(4) 0.1478(3) 0.5707(2) 0.0407(12) Uani 1 1 d .
H2 H 0.188317 0.148829 0.611747 0.049 Uiso 1 1 calc R
C3 C 0.0995(4) 0.1005(4) 0.5482(2) 0.0521(15) Uani 1 1 d .
H3 H 0.061147 0.068622 0.574075 0.063 Uiso 1 1 calc R
C4 C 0.0791(4) 0.0986(3) 0.4879(2) 0.0504(14) Uani 1 1 d .
H4 H 0.027476 0.064960 0.473548 0.061 Uiso 1 1 calc R
C5 C 0.1322(4) 0.1445(3) 0.4487(2) 0.0361(11) Uani 1 1 d .
H5 H 0.117567 0.143070 0.407758 0.043 Uiso 1 1 calc R
C6 C 0.2077(3) 0.1930(2) 0.47069(17) 0.0252(8) Uani 1 1 d .
C7 C 0.3352(3) 0.2796(3) 0.47229(17) 0.0256(8) Uani 1 1 d .
C8 C 0.4049(3) 0.3328(2) 0.44443(17) 0.0238(8) Uani 1 1 d .
C9 C 0.3864(3) 0.3419(2) 0.38291(16) 0.0216(8) Uani 1 1 d .
C10 C 0.4416(3) 0.3988(3) 0.35382(18) 0.0264(8) Uani 1 1 d .
H10 H 0.428730 0.408672 0.313313 0.032 Uiso 1 1 calc R
C11 C 0.5170(3) 0.4431(3) 0.38243(18) 0.0272(9) Uani 1 1 d .
C12 C 0.5741(3) 0.5021(3) 0.3528(2) 0.0345(10) Uani 1 1 d .
H12 H 0.558772 0.515588 0.313141 0.041 Uiso 1 1 calc R
C13 C 0.6514(3) 0.5400(3) 0.3806(2) 0.0362(10) Uani 1 1 d .
H13 H 0.689013 0.578995 0.359743 0.043 Uiso 1 1 calc R
C14 C 0.6754(3) 0.5218(3) 0.4394(2) 0.0348(10) Uani 1 1 d .
H14 H 0.730070 0.547431 0.457637 0.042 Uiso 1 1 calc R
C15 C 0.6207(3) 0.4677(3) 0.4701(2) 0.0324(10) Uani 1 1 d .
H15 H 0.635774 0.457211 0.510304 0.039 Uiso 1 1 calc R
C16 C 0.5405(3) 0.4265(3) 0.44233(18) 0.0271(9) Uani 1 1 d .
C17 C 0.4800(3) 0.3722(3) 0.47375(17) 0.0260(8) Uani 1 1 d .
H17 H 0.490947 0.362910 0.514525 0.031 Uiso 1 1 calc R
C18 C 0.3415(3) 0.3279(3) 0.16741(18) 0.0313(9) Uani 1 1 d .
C19 C 0.3280(4) 0.3810(3) 0.1200(2) 0.0419(12) Uani 1 1 d .
H19 H 0.353746 0.368630 0.082429 0.050 Uiso 1 1 calc R
C20 C 0.2765(4) 0.4518(3) 0.1293(2) 0.0457(13) Uani 1 1 d .
H20 H 0.265539 0.488504 0.097458 0.055 Uiso 1 1 calc R
C21 C 0.2396(4) 0.4710(3) 0.1848(2) 0.0419(12) Uani 1 1 d .
H21 H 0.206232 0.521418 0.190192 0.050 Uiso 1 1 calc R
C22 C 0.2510(3) 0.4180(3) 0.2317(2) 0.0312(9) Uani 1 1 d .
H22 H 0.224953 0.430848 0.269079 0.037 Uiso 1 1 calc R
C23 C 0.3018(3) 0.3450(3) 0.22271(17) 0.0247(8) Uani 1 1 d .
C24 C 0.3760(3) 0.2250(3) 0.24255(18) 0.0271(9) Uani 1 1 d .
C25 C 0.4106(3) 0.1617(3) 0.28228(19) 0.0286(9) Uani 1 1 d .
C26 C 0.3798(3) 0.1758(3) 0.34092(18) 0.0282(9) Uani 1 1 d .
C27 C 0.4133(4) 0.1207(3) 0.3837(2) 0.0371(11) Uani 1 1 d .
H27 H 0.395314 0.128497 0.423459 0.044 Uiso 1 1 calc R
C28 C 0.4729(4) 0.0542(3) 0.3691(2) 0.0404(11) Uani 1 1 d .
C29 C 0.5045(5) -0.0032(4) 0.4123(3) 0.0603(17) Uani 1 1 d .
H29 H 0.485029 0.004063 0.451916 0.072 Uiso 1 1 calc R
C30 C 0.5612(5) -0.0675(4) 0.3986(3) 0.071(2) Uani 1 1 d .
H30 H 0.580596 -0.105244 0.428257 0.085 Uiso 1 1 calc R
C31 C 0.5918(4) -0.0790(3) 0.3408(3) 0.0616(18) Uani 1 1 d .
H31 H 0.633642 -0.123525 0.331789 0.074 Uiso 1 1 calc R
C32 C 0.5622(4) -0.0268(3) 0.2969(3) 0.0500(14) Uani 1 1 d .
H32 H 0.581425 -0.036430 0.257557 0.060 Uiso 1 1 calc R
C33 C 0.5024(4) 0.0420(3) 0.3103(2) 0.0392(11) Uani 1 1 d .
C34 C 0.4687(4) 0.0972(3) 0.2667(2) 0.0381(11) Uani 1 1 d .
H34 H 0.486288 0.089527 0.226837 0.046 Uiso 1 1 calc R
C35 C 0.0795(3) 0.3484(3) 0.33220(18) 0.0269(9) Uani 1 1 d .
C36 C 0.0846(3) 0.4537(3) 0.39019(18) 0.0278(9) Uani 1 1 d .
C37 C 0.0484(3) 0.5274(3) 0.4194(2) 0.0317(10) Uani 1 1 d .
C38 C -0.0419(3) 0.5595(3) 0.4054(2) 0.0377(11) Uani 1 1 d .
H38 H -0.082043 0.533458 0.376600 0.045 Uiso 1 1 calc R
C39 C -0.0740(4) 0.6296(3) 0.4333(3) 0.0506(14) Uani 1 1 d .
H39 H -0.136118 0.651991 0.423693 0.061 Uiso 1 1 calc R
C40 C -0.0149(4) 0.6674(3) 0.4757(3) 0.0507(15) Uani 1 1 d .
H40 H -0.036698 0.715760 0.494790 0.061 Uiso 1 1 calc R
C41 C 0.0749(4) 0.6348(3) 0.4900(2) 0.0475(13) Uani 1 1 d .
H41 H 0.114736 0.660494 0.519112 0.057 Uiso 1 1 calc R
C42 C 0.1073(4) 0.5649(3) 0.4621(2) 0.0364(10) Uani 1 1 d .
H42 H 0.169296 0.542379 0.471958 0.044 Uiso 1 1 calc R
C43 C 0.1131(3) 0.2024(3) 0.20455(18) 0.0279(9) Uani 1 1 d .
C44 C 0.0932(4) 0.2655(3) 0.1654(2) 0.0374(11) Uani 1 1 d .
H44 H 0.062491 0.314157 0.178699 0.045 Uiso 1 1 calc R
C45 C 0.1183(4) 0.2576(3) 0.1065(2) 0.0445(13) Uani 1 1 d .
H45 H 0.104508 0.300728 0.079581 0.053 Uiso 1 1 calc R
C46 C 0.1630(4) 0.1871(3) 0.0874(2) 0.0444(12) Uani 1 1 d .
H46 H 0.181200 0.182092 0.047422 0.053 Uiso 1 1 calc R
C47 C 0.1816(4) 0.1236(3) 0.1260(2) 0.0418(12) Uani 1 1 d .
H47 H 0.211167 0.074700 0.112243 0.050 Uiso 1 1 calc R
C48 C 0.1575(3) 0.1306(3) 0.18443(19) 0.0351(10) Uani 1 1 d .
H48 H 0.171060 0.086967 0.210919 0.042 Uiso 1 1 calc R
C49 C -0.0131(3) 0.1345(3) 0.29000(18) 0.0295(9) Uani 1 1 d .
C50 C -0.1081(4) 0.1549(3) 0.2746(2) 0.0438(12) Uani 1 1 d .
H50 H -0.122698 0.208760 0.261223 0.053 Uiso 1 1 calc R
C51 C -0.1820(4) 0.0971(4) 0.2785(3) 0.0554(16) Uani 1 1 d .
H51 H -0.247195 0.111769 0.268650 0.066 Uiso 1 1 calc R
C52 C -0.1606(4) 0.0181(4) 0.2968(2) 0.0510(15) Uani 1 1 d .
H52 H -0.211232 -0.021459 0.299587 0.061 Uiso 1 1 calc R
C53 C -0.0650(4) -0.0035(3) 0.3112(2) 0.0458(13) Uani 1 1 d .
H53 H -0.050092 -0.057928 0.323129 0.055 Uiso 1 1 calc R
C54 C 0.0085(4) 0.0551(3) 0.30806(19) 0.0359(10) Uani 1 1 d .
H54 H 0.073706 0.040726 0.318274 0.043 Uiso 1 1 calc R

loop_
_atom_site_aniso_label
_atom_site_aniso_U_11
_atom_site_aniso_U_22
_atom_site_aniso_U_33
_atom_site_aniso_U_23
_atom_site_aniso_U_13
_atom_site_aniso_U_12
Ir1 0.02429(9) 0.02015(9) 0.02082(8) -0.00029(5) -0.00093(6) -0.00105(6)
S1 0.0347(6) 0.0284(5) 0.0222(5) 0.0035(4) -0.0037(4) -0.0032(4)
S2 0.0408(7) 0.0414(7) 0.0276(5) -0.0035(5) 0.0091(5) 0.0042(5)
P6 0.0286(6) 0.0258(5) 0.0257(5) -0.0047(4) -0.0028(4) -0.0021(5)
O1 0.0253(16) 0.0265(15) 0.0393(17) -0.0067(13) -0.0018(13) 0.0006(13)
O2 0.0280(15) 0.0227(14) 0.0273(14) -0.0050(11) -0.0077(11) -0.0068(12)
N1 0.0289(19) 0.0223(16) 0.0216(16) 0.0029(13) 0.0028(13) -0.0024(14)
N2 0.0232(17) 0.0221(16) 0.0209(15) 0.0004(12) 0.0025(13) 0.0017(14)
N3 0.030(2) 0.0240(17) 0.0282(17) -0.0069(14) 0.0021(14) -0.0016(15)
N4 0.0240(18) 0.0203(16) 0.0270(16) -0.0047(13) 0.0035(13) 0.0034(14)
N5 0.031(2) 0.031(2) 0.039(2) -0.0098(16) -0.0089(16) 0.0002(17)
C1 0.036(2) 0.025(2) 0.0261(19) 0.0026(16) -0.0017(17) -0.0012(19)
C2 0.055(3) 0.038(3) 0.028(2) 0.0100(19) 0.001(2) -0.010(2)
C3 0.066(4) 0.055(3) 0.035(3) 0.009(2) 0.010(2) -0.031(3)
C4 0.063(4) 0.047(3) 0.041(3) 0.008(2) -0.003(3) -0.029(3)
C5 0.046(3) 0.031(2) 0.031(2) 0.0018(18) 0.002(2) -0.017(2)
C6 0.033(2) 0.0213(19) 0.0213(18) 0.0020(15) 0.0060(16) -0.0046(17)
C7 0.026(2) 0.026(2) 0.0242(19) 0.0015(15) -0.0002(16) 0.0037(17)
C8 0.026(2) 0.0204(18) 0.0245(18) 0.0005(15) -0.0018(15) -0.0003(16)
C9 0.024(2) 0.0205(18) 0.0205(17) -0.0035(14) -0.0043(14) -0.0003(16)
C10 0.025(2) 0.029(2) 0.0253(19) 0.0004(16) -0.0013(16) -0.0025(17)
C11 0.029(2) 0.0224(19) 0.030(2) -0.0024(16) -0.0002(17) -0.0020(17)
C12 0.037(3) 0.036(2) 0.031(2) 0.0038(18) 0.0024(19) -0.011(2)
C13 0.032(2) 0.035(2) 0.042(3) 0.001(2) 0.004(2) -0.010(2)
C14 0.029(2) 0.030(2) 0.045(3) -0.0032(19) -0.0040(19) -0.0072(19)
C15 0.028(2) 0.031(2) 0.038(2) -0.0023(18) -0.0067(18) -0.0059(19)
C16 0.025(2) 0.025(2) 0.032(2) -0.0030(16) -0.0006(16) -0.0017(17)
C17 0.025(2) 0.028(2) 0.0243(19) 0.0003(16) -0.0013(16) -0.0034(17)
C18 0.033(2) 0.036(2) 0.025(2) 0.0024(17) 0.0006(17) -0.004(2)
C19 0.045(3) 0.051(3) 0.030(2) 0.012(2) 0.000(2) -0.007(2)
C20 0.049(3) 0.046(3) 0.042(3) 0.020(2) -0.005(2) -0.004(3)
C21 0.042(3) 0.035(3) 0.049(3) 0.012(2) 0.000(2) 0.002(2)
C22 0.032(2) 0.026(2) 0.035(2) 0.0061(17) 0.0022(18) 0.0013(19)
C23 0.024(2) 0.026(2) 0.0247(19) 0.0068(15) -0.0013(15) -0.0017(17)
C24 0.028(2) 0.026(2) 0.027(2) -0.0011(16) 0.0009(16) 0.0003(17)
C25 0.023(2) 0.024(2) 0.038(2) -0.0025(17) -0.0008(17) 0.0013(17)
C26 0.032(2) 0.0223(19) 0.030(2) 0.0001(16) -0.0085(17) -0.0063(18)
C27 0.049(3) 0.027(2) 0.036(2) -0.0012(18) -0.007(2) 0.004(2)
C28 0.047(3) 0.027(2) 0.046(3) -0.004(2) -0.016(2) 0.006(2)
C29 0.081(5) 0.042(3) 0.058(4) 0.000(3) -0.022(3) 0.023(3)
C30 0.083(5) 0.045(4) 0.084(5) 0.005(3) -0.023(4) 0.025(4)
C31 0.043(3) 0.032(3) 0.110(6) 0.001(3) -0.011(3) 0.015(3)
C32 0.035(3) 0.030(3) 0.085(4) -0.010(3) -0.003(3) 0.005(2)
C33 0.029(2) 0.024(2) 0.065(3) -0.007(2) -0.006(2) 0.0056(19)
C34 0.034(3) 0.032(2) 0.049(3) -0.005(2) 0.003(2) 0.005(2)
C35 0.027(2) 0.027(2) 0.0272(19) 0.0009(16) 0.0023(16) 0.0017(17)
C36 0.025(2) 0.028(2) 0.031(2) -0.0008(17) 0.0043(16) -0.0024(18)
C37 0.034(2) 0.025(2) 0.036(2) -0.0016(17) 0.0121(19) -0.0014(19)
C38 0.030(2) 0.030(2) 0.053(3) -0.008(2) 0.011(2) 0.001(2)
C39 0.039(3) 0.032(3) 0.082(4) -0.010(3) 0.021(3) 0.001(2)
C40 0.056(4) 0.031(3) 0.065(4) -0.014(2) 0.027(3) -0.001(3)
C41 0.054(3) 0.040(3) 0.049(3) -0.020(2) 0.012(2) -0.009(3)
C42 0.038(3) 0.033(2) 0.039(2) -0.0103(19) 0.007(2) -0.001(2)
C43 0.028(2) 0.029(2) 0.0269(19) -0.0020(16) -0.0035(16) -0.0051(18)
C44 0.045(3) 0.036(3) 0.031(2) -0.0020(19) -0.006(2) 0.000(2)
C45 0.062(4) 0.039(3) 0.033(2) 0.007(2) -0.009(2) -0.006(3)
C46 0.049(3) 0.056(3) 0.028(2) -0.003(2) -0.001(2) -0.009(3)
C47 0.043(3) 0.051(3) 0.032(2) -0.008(2) 0.002(2) 0.008(2)
C48 0.035(3) 0.039(3) 0.031(2) -0.0009(19) -0.0020(18) 0.004(2)
C49 0.030(2) 0.032(2) 0.026(2) -0.0110(17) 0.0046(17) -0.0047(19)
C50 0.033(3) 0.045(3) 0.054(3) -0.015(2) 0.001(2) -0.001(2)
C51 0.034(3) 0.065(4) 0.068(4) -0.030(3) 0.008(3) -0.010(3)
C52 0.052(3) 0.060(4) 0.042(3) -0.017(3) 0.020(2) -0.028(3)
C53 0.061(4) 0.045(3) 0.031(2) 0.001(2) 0.005(2) -0.022(3)
C54 0.041(3) 0.039(3) 0.028(2) 0.0018(18) -0.0034(19) -0.011(2)

loop_
_atom_type_symbol
_atom_type_description
_atom_type_scat_dispersion_real
_atom_type_scat_dispersion_imag
_atom_type_scat_source
C C 0.0033 0.0016 'International Tables Vol C Tables 4.2.6.8 and 6.1.1.4'
H H 0.0000 0.0000 'International Tables Vol C Tables 4.2.6.8 and 6.1.1.4'
Ir Ir -1.4442 7.9887 'International Tables Vol C Tables 4.2.6.8 and 6.1.1.4'
N N 0.0061 0.0033 'International Tables Vol C Tables 4.2.6.8 and 6.1.1.4'
O O 0.0106 0.0060 'International Tables Vol C Tables 4.2.6.8 and 6.1.1.4'
P P 0.1023 0.0942 'International Tables Vol C Tables 4.2.6.8 and 6.1.1.4'
S S 0.1246 0.1234 'International Tables Vol C Tables 4.2.6.8 and 6.1.1.4'

loop_
_geom_angle_atom_site_label_1
_geom_angle_atom_site_label_2
_geom_angle_atom_site_label_3
_geom_angle
N1 Ir1 O2 97.42(12)
N1 Ir1 N2 170.46(14)
N1 Ir1 N4 88.05(13)
N2 Ir1 O2 87.78(12)
N2 Ir1 N4 100.34(13)
N4 Ir1 O2 85.90(12)
C9 Ir1 O2 177.19(13)
C9 Ir1 N1 80.08(15)
C9 Ir1 N2 94.52(14)
C9 Ir1 N4 95.26(15)
C26 Ir1 O2 87.10(14)
C26 Ir1 N1 92.33(16)
C26 Ir1 N2 79.89(15)
C26 Ir1 N4 172.98(15)
C26 Ir1 C9 91.71(16)
C7 S1 C1 89.6(2)
C24 S2 C18 89.7(2)
O2 P6 N5 118.45(18)
O2 P6 C43 110.51(19)
O2 P6 C49 107.61(19)
N5 P6 C43 108.3(2)
N5 P6 C49 107.0(2)
C43 P6 C49 103.97(19)
C35 O1 C36 104.2(3)
P6 O2 Ir1 120.95(16)
C6 N1 Ir1 132.9(3)
C7 N1 Ir1 114.1(3)
C7 N1 C6 112.9(3)
C23 N2 Ir1 134.2(3)
C24 N2 Ir1 113.7(3)
C24 N2 C23 112.1(3)
C36 N3 N4 105.1(3)
N3 N4 Ir1 123.8(3)
C35 N4 Ir1 127.1(3)
C35 N4 N3 108.9(3)
C35 N5 P6 122.9(3)
C2 C1 S1 128.8(4)
C2 C1 C6 121.0(4)
C6 C1 S1 110.2(3)
C1 C2 H2 121.0
C3 C2 C1 118.0(4)
C3 C2 H2 121.0
C2 C3 H3 119.4
C2 C3 C4 121.2(5)
C4 C3 H3 119.4
C3 C4 H4 119.3
C5 C4 C3 121.4(5)
C5 C4 H4 119.3
C4 C5 H5 120.9
C4 C5 C6 118.2(4)
C6 C5 H5 120.9
N1 C6 C1 112.6(4)
N1 C6 C5 127.3(4)
C5 C6 C1 120.1(4)
N1 C7 S1 114.7(3)
N1 C7 C8 118.3(4)
C8 C7 S1 126.9(3)
C9 C8 C7 112.5(4)
C17 C8 C7 124.2(4)
C17 C8 C9 123.3(4)
C8 C9 Ir1 114.3(3)
C10 C9 Ir1 128.9(3)
C10 C9 C8 116.8(4)
C9 C10 H10 119.1
C9 C10 C11 121.9(4)
C11 C10 H10 119.1
C10 C11 C12 122.3(4)
C10 C11 C16 119.9(4)
C12 C11 C16 117.7(4)
C11 C12 H12 119.5
C13 C12 C11 121.0(4)
C13 C12 H12 119.5
C12 C13 H13 119.6
C12 C13 C14 120.9(4)
C14 C13 H13 119.6
C13 C14 H14 119.9
C15 C14 C13 120.2(4)
C15 C14 H14 119.9
C14 C15 H15 119.9
C14 C15 C16 120.3(4)
C16 C15 H15 119.9
C11 C16 C15 119.9(4)
C17 C16 C11 118.5(4)
C17 C16 C15 121.6(4)
C8 C17 C16 119.1(4)
C8 C17 H17 120.4
C16 C17 H17 120.4
C19 C18 S2 128.3(4)
C19 C18 C23 121.4(4)
C23 C18 S2 110.3(3)
C18 C19 H19 121.1
C20 C19 C18 117.9(5)
C20 C19 H19 121.1
C19 C20 H20 119.3
C19 C20 C21 121.3(4)
C21 C20 H20 119.3
C20 C21 H21 119.4
C22 C21 C20 121.2(5)
C22 C21 H21 119.4
C21 C22 H22 120.9
C21 C22 C23 118.2(4)
C23 C22 H22 120.9
N2 C23 C18 113.0(4)
N2 C23 C22 126.9(4)
C22 C23 C18 120.0(4)
N2 C24 S2 114.9(3)
N2 C24 C25 118.3(4)
C25 C24 S2 126.8(3)
C26 C25 C24 111.8(4)
C34 C25 C24 125.0(4)
C34 C25 C26 123.2(4)
C25 C26 Ir1 115.3(3)
C27 C26 Ir1 127.8(3)
C27 C26 C25 116.7(4)
C26 C27 H27 119.3
C26 C27 C28 121.4(5)
C28 C27 H27 119.3
C27 C28 C29 121.3(5)
C27 C28 C33 120.5(4)
C33 C28 C29 118.2(5)
C28 C29 H29 119.2
C30 C29 C28 121.6(6)
C30 C29 H29 119.2
C29 C30 H30 119.8
C29 C30 C31 120.3(6)
C31 C30 H30 119.8
C30 C31 H31 119.6
C32 C31 C30 120.8(6)
C32 C31 H31 119.6
C31 C32 H32 120.0
C31 C32 C33 120.0(6)
C33 C32 H32 120.0
C28 C33 C32 119.0(5)
C34 C33 C28 118.6(4)
C34 C33 C32 122.3(5)
C25 C34 C33 119.6(5)
C25 C34 H34 120.2
C33 C34 H34 120.2
N4 C35 O1 108.6(3)
N5 C35 O1 118.3(4)
N5 C35 N4 133.1(4)
O1 C36 C37 119.0(4)
N3 C36 O1 113.2(4)
N3 C36 C37 127.9(4)
C38 C37 C36 121.0(4)
C38 C37 C42 120.3(4)
C42 C37 C36 118.7(4)
C37 C38 H38 120.1
C37 C38 C39 119.8(5)
C39 C38 H38 120.1
C38 C39 H39 120.1
C38 C39 C40 119.8(5)
C40 C39 H39 120.1
C39 C40 H40 119.9
C41 C40 C39 120.2(5)
C41 C40 H40 119.9
C40 C41 H41 119.9
C40 C41 C42 120.1(5)
C42 C41 H41 119.9
C37 C42 H42 120.2
C41 C42 C37 119.7(5)
C41 C42 H42 120.2
C44 C43 P6 122.9(4)
C44 C43 C48 119.6(4)
C48 C43 P6 117.5(3)
C43 C44 H44 120.0
C43 C44 C45 120.0(5)
C45 C44 H44 120.0
C44 C45 H45 120.1
C46 C45 C44 119.8(5)
C46 C45 H45 120.1
C45 C46 H46 119.8
C45 C46 C47 120.4(5)
C47 C46 H46 119.8
C46 C47 H47 119.8
C48 C47 C46 120.5(5)
C48 C47 H47 119.8
C43 C48 H48 120.1
C47 C48 C43 119.7(5)
C47 C48 H48 120.1
C50 C49 P6 120.6(4)
C50 C49 C54 119.7(4)
C54 C49 P6 119.5(4)
C49 C50 H50 119.8
C49 C50 C51 120.4(5)
C51 C50 H50 119.8
C50 C51 H51 120.0
C52 C51 C50 120.0(6)
C52 C51 H51 120.0
C51 C52 H52 120.0
C51 C52 C53 120.0(5)
C53 C52 H52 120.0
C52 C53 H53 120.1
C54 C53 C52 119.7(5)
C54 C53 H53 120.1
C49 C54 C53 120.1(5)
C49 C54 H54 119.9
C53 C54 H54 119.9

loop_
_geom_bond_atom_site_label_1
_geom_bond_atom_site_label_2
_geom_bond_distance
Ir1 O2 2.223(3)
Ir1 N1 2.062(3)
Ir1 N2 2.062(3)
Ir1 N4 2.138(3)
Ir1 C9 2.008(4)
Ir1 C26 1.997(4)
S1 C1 1.735(5)
S1 C7 1.731(4)
S2 C18 1.733(5)
S2 C24 1.723(4)
P6 O2 1.515(3)
P6 N5 1.604(4)
P6 C43 1.799(4)
P6 C49 1.811(4)
O1 C35 1.372(5)
O1 C36 1.374(5)
N1 C6 1.384(5)
N1 C7 1.312(5)
N2 C23 1.391(5)
N2 C24 1.320(5)
N3 N4 1.401(4)
N3 C36 1.285(5)
N4 C35 1.327(5)
N5 C35 1.315(5)
C1 C2 1.387(6)
C1 C6 1.417(5)
C2 H2 0.9500
C2 C3 1.379(7)
C3 H3 0.9500
C3 C4 1.397(7)
C4 H4 0.9500
C4 C5 1.379(6)
C5 H5 0.9500
C5 C6 1.392(6)
C7 C8 1.444(6)
C8 C9 1.427(5)
C8 C17 1.379(6)
C9 C10 1.373(6)
C10 H10 0.9500
C10 C11 1.414(6)
C11 C12 1.416(6)
C11 C16 1.423(6)
C12 H12 0.9500
C12 C13 1.374(6)
C13 H13 0.9500
C13 C14 1.405(6)
C14 H14 0.9500
C14 C15 1.358(6)
C15 H15 0.9500
C15 C16 1.430(6)
C16 C17 1.414(6)
C17 H17 0.9500
C18 C19 1.395(6)
C18 C23 1.405(6)
C19 H19 0.9500
C19 C20 1.371(8)
C20 H20 0.9500
C20 C21 1.401(7)
C21 H21 0.9500
C21 C22 1.382(6)
C22 H22 0.9500
C22 C23 1.396(6)
C24 C25 1.449(6)
C25 C26 1.423(6)
C25 C34 1.369(6)
C26 C27 1.398(6)
C27 H27 0.9500
C27 C28 1.400(7)
C28 C29 1.421(7)
C28 C33 1.416(7)
C29 H29 0.9500
C29 C30 1.345(8)
C30 H30 0.9500
C30 C31 1.398(9)
C31 H31 0.9500
C31 C32 1.369(8)
C32 H32 0.9500
C32 C33 1.424(6)
C33 C34 1.413(7)
C34 H34 0.9500
C36 C37 1.463(6)
C37 C38 1.380(7)
C37 C42 1.397(6)
C38 H38 0.9500
C38 C39 1.383(6)
C39 H39 0.9500
C39 C40 1.396(8)
C40 H40 0.9500
C40 C41 1.377(8)
C41 H41 0.9500
C41 C42 1.382(6)
C42 H42 0.9500
C43 C44 1.387(6)
C43 C48 1.399(6)
C44 H44 0.9500
C44 C45 1.393(7)
C45 H45 0.9500
C45 C46 1.376(8)
C46 H46 0.9500
C46 C47 1.379(7)
C47 H47 0.9500
C47 C48 1.378(6)
C48 H48 0.9500
C49 C50 1.386(7)
C49 C54 1.390(6)
C50 H50 0.9500
C50 C51 1.388(7)
C51 H51 0.9500
C51 C52 1.385(9)
C52 H52 0.9500
C52 C53 1.393(8)
C53 H53 0.9500
C53 C54 1.392(7)
C54 H54 0.9500

loop_
_geom_torsion_atom_site_label_1
_geom_torsion_atom_site_label_2
_geom_torsion_atom_site_label_3
_geom_torsion_atom_site_label_4
_geom_torsion
Ir1 N1 C6 C1 176.9(3)
Ir1 N1 C6 C5 -2.6(7)
Ir1 N1 C7 S1 -178.03(18)
Ir1 N1 C7 C8 2.5(5)
Ir1 N2 C23 C18 -177.5(3)
Ir1 N2 C23 C22 3.9(7)
Ir1 N2 C24 S2 177.4(2)
Ir1 N2 C24 C25 -6.4(5)
Ir1 N4 C35 O1 176.2(2)
Ir1 N4 C35 N5 -3.9(7)
Ir1 C9 C10 C11 -175.0(3)
Ir1 C26 C27 C28 172.6(4)
S1 C1 C2 C3 -179.6(4)
S1 C1 C6 N1 -0.3(5)
S1 C1 C6 C5 179.2(4)
S1 C7 C8 C9 -175.4(3)
S1 C7 C8 C17 3.4(6)
S2 C18 C19 C20 -178.7(4)
S2 C18 C23 N2 -1.2(5)
S2 C18 C23 C22 177.5(3)
S2 C24 C25 C26 174.4(3)
S2 C24 C25 C34 -3.4(7)
P6 N5 C35 O1 -163.9(3)
P6 N5 C35 N4 16.3(7)
P6 C43 C44 C45 179.2(4)
P6 C43 C48 C47 -179.4(4)
P6 C49 C50 C51 176.8(4)
P6 C49 C54 C53 -175.9(3)
O1 C36 C37 C38 -4.6(6)
O1 C36 C37 C42 175.3(4)
O2 P6 N5 C35 6.2(5)
O2 P6 C43 C44 -134.0(4)
O2 P6 C43 C48 45.8(4)
O2 P6 C49 C50 162.6(3)
O2 P6 C49 C54 -22.3(4)
N1 C7 C8 C9 4.0(5)
N1 C7 C8 C17 -177.3(4)
N2 C24 C25 C26 -1.4(6)
N2 C24 C25 C34 -179.2(4)
N3 N4 C35 O1 0.9(4)
N3 N4 C35 N5 -179.2(5)
N3 C36 C37 C38 174.3(4)
N3 C36 C37 C42 -5.7(7)
N4 N3 C36 O1 -0.3(5)
N4 N3 C36 C37 -179.4(4)
N5 P6 O2 Ir1 -34.8(3)
N5 P6 C43 C44 -2.8(5)
N5 P6 C43 C48 177.1(3)
N5 P6 C49 C50 34.2(4)
N5 P6 C49 C54 -150.6(3)
C1 S1 C7 N1 1.0(4)
C1 S1 C7 C8 -179.6(4)
C1 C2 C3 C4 0.2(9)
C2 C1 C6 N1 179.6(4)
C2 C1 C6 C5 -0.9(7)
C2 C3 C4 C5 -0.7(10)
C3 C4 C5 C6 0.3(9)
C4 C5 C6 N1 179.9(5)
C4 C5 C6 C1 0.5(7)
C6 N1 C7 S1 -1.4(5)
C6 N1 C7 C8 179.2(4)
C6 C1 C2 C3 0.6(8)
C7 S1 C1 C2 179.8(5)
C7 S1 C1 C6 -0.4(3)
C7 N1 C6 C1 1.1(5)
C7 N1 C6 C5 -178.4(4)
C7 C8 C9 Ir1 -8.7(4)
C7 C8 C9 C10 172.5(4)
C7 C8 C17 C16 -176.5(4)
C8 C9 C10 C11 3.6(6)
C9 C8 C17 C16 2.1(6)
C9 C10 C11 C12 -179.8(4)
C9 C10 C11 C16 2.9(6)
C10 C11 C12 C13 -175.4(4)
C10 C11 C16 C15 176.1(4)
C10 C11 C16 C17 -7.1(6)
C11 C12 C13 C14 -0.5(8)
C11 C16 C17 C8 4.6(6)
C12 C11 C16 C15 -1.2(6)
C12 C11 C16 C17 175.6(4)
C12 C13 C14 C15 -1.7(8)
C13 C14 C15 C16 2.4(7)
C14 C15 C16 C11 -0.9(7)
C14 C15 C16 C17 -177.6(4)
C15 C16 C17 C8 -178.7(4)
C16 C11 C12 C13 2.0(7)
C17 C8 C9 Ir1 172.5(3)
C17 C8 C9 C10 -6.2(6)
C18 S2 C24 N2 1.6(4)
C18 S2 C24 C25 -174.3(4)
C18 C19 C20 C21 1.0(8)
C19 C18 C23 N2 178.7(4)
C19 C18 C23 C22 -2.6(7)
C19 C20 C21 C22 -2.3(8)
C20 C21 C22 C23 1.1(7)
C21 C22 C23 N2 179.8(4)
C21 C22 C23 C18 1.3(7)
C23 N2 C24 S2 -2.5(5)
C23 N2 C24 C25 173.7(4)
C23 C18 C19 C20 1.4(7)
C24 S2 C18 C19 179.9(5)
C24 S2 C18 C23 -0.1(3)
C24 N2 C23 C18 2.4(5)
C24 N2 C23 C22 -176.2(4)
C24 C25 C26 Ir1 8.8(5)
C24 C25 C26 C27 -176.7(4)
C24 C25 C34 C33 176.2(4)
C25 C26 C27 C28 -1.1(7)
C26 C25 C34 C33 -1.4(7)
C26 C27 C28 C29 -178.1(5)
C26 C27 C28 C33 1.3(8)
C27 C28 C29 C30 179.6(6)
C27 C28 C33 C32 -179.3(5)
C27 C28 C33 C34 -1.5(7)
C28 C29 C30 C31 0.8(11)
C28 C33 C34 C25 1.5(7)
C29 C28 C33 C32 0.1(8)
C29 C28 C33 C34 177.9(5)
C29 C30 C31 C32 -2.1(11)
C30 C31 C32 C33 2.4(9)
C31 C32 C33 C28 -1.4(8)
C31 C32 C33 C34 -179.1(5)
C32 C33 C34 C25 179.3(5)
C33 C28 C29 C30 0.2(9)
C34 C25 C26 Ir1 -173.4(4)
C34 C25 C26 C27 1.1(7)
C35 O1 C36 N3 0.9(5)
C35 O1 C36 C37 180.0(4)
C36 O1 C35 N4 -1.1(4)
C36 O1 C35 N5 179.0(4)
C36 N3 N4 Ir1 -175.9(3)
C36 N3 N4 C35 -0.4(4)
C36 C37 C38 C39 -179.4(4)
C36 C37 C42 C41 179.5(4)
C37 C38 C39 C40 -0.2(8)
C38 C37 C42 C41 -0.5(7)
C38 C39 C40 C41 -0.4(8)
C39 C40 C41 C42 0.5(8)
C40 C41 C42 C37 0.0(8)
C42 C37 C38 C39 0.6(7)
C43 P6 O2 Ir1 90.8(2)
C43 P6 N5 C35 -120.5(4)
C43 P6 C49 C50 -80.2(4)
C43 P6 C49 C54 95.0(4)
C43 C44 C45 C46 -0.2(8)
C44 C43 C48 C47 0.4(7)
C44 C45 C46 C47 1.2(8)
C45 C46 C47 C48 -1.4(8)
C46 C47 C48 C43 0.6(8)
C48 C43 C44 C45 -0.6(7)
C49 P6 O2 Ir1 -156.28(18)
C49 P6 N5 C35 127.9(4)
C49 P6 C43 C44 110.8(4)
C49 P6 C43 C48 -69.4(4)
C49 C50 C51 C52 -1.3(8)
C50 C49 C54 C53 -0.7(7)
C50 C51 C52 C53 -0.1(8)
C51 C52 C53 C54 1.1(7)
C52 C53 C54 C49 -0.7(7)
C54 C49 C50 C51 1.7(7)

loop_
_platon_squeeze_void_nr
_platon_squeeze_void_average_x
_platon_squeeze_void_average_y
_platon_squeeze_void_average_z
_platon_squeeze_void_volume
_platon_squeeze_void_count_electrons
_platon_squeeze_void_content
1 0.222 0.279 0.868 261 81 ' '
2 0.278 0.779 0.632 261 81 ' '
3 0.722 0.221 0.368 261 81 ' '
4 0.778 0.721 0.132 261 81 ' '
